data_9014738
loop_
_publ_author_name
'Krause, W.'
'Kolitsch, U.'
'Bernhardt, H. J.'
'Effenberger, H.'

_publ_section_title
;
 Duhamelite discredited
;
_journal_name_full 'Neues Jahrbuch fur Mineralogie, Monatshefte'
_journal_page_first 75
_journal_page_last 96
_journal_paper_doi 10.1127/0028-3649/2003/2003-0075
_journal_volume 2003
_journal_year 2003
_chemical_compound_source 'Shaba, Congo'
_chemical_formula_sum 'Bi0.36 Ca0.19 Cu H0.64 O4.93 Pb0.43 V'
_chemical_name_mineral Mottramite
_space_group_IT_number 62
_symmetry_space_group_name_Hall '-P 2c 2n'
_symmetry_space_group_name_H-M 'P n a m'
_cell_angle_alpha 90
_cell_angle_beta 90
_cell_angle_gamma 90
_cell_formula_units_Z 4
_cell_length_a 7.486
_cell_length_b 9.620
_cell_length_c 5.881
_cell_volume 423.522
_database_code_amcsd 0019267
_exptl_crystal_density_diffrn 5.739
_cod_original_formula_sum 'Pb.43 Bi.36 Ca.19 Cu V O4.93 H.64'
_cod_database_code 9014738

loop_
_space_group_symop_operation_xyz
x,y,z
x,y,1/2-z
-x,-y,1/2+z
1/2-x,1/2+y,1/2+z
1/2+x,1/2-y,1/2-z
1/2+x,1/2-y,z
1/2-x,1/2+y,-z
-x,-y,-z

loop_
_atom_site_aniso_label
_atom_site_aniso_U_11
_atom_site_aniso_U_22
_atom_site_aniso_U_33
_atom_site_aniso_U_12
_atom_site_aniso_U_13
_atom_site_aniso_U_23
PbA 0.01710 0.02610 0.01790 0.00050 0.00000 0.00000
BiA 0.01710 0.02610 0.01790 0.00050 0.00000 0.00000
CaA 0.01710 0.02610 0.01790 0.00050 0.00000 0.00000
Cu 0.01200 0.02500 0.00780 0.00120 0.00090 -0.00060
V 0.01100 0.02600 0.01100 0.00000 0.00000 0.00000
O1 0.04100 0.02600 0.01700 -0.01700 -0.00700 0.00200
O2 0.00800 0.07000 0.06000 0.00800 0.00000 0.00000
O3 0.03100 0.02800 0.00400 -0.00100 0.00000 0.00000
O-H 0.05000 0.16000 0.04000 -0.04000 0.00000 0.00000
O-h 0.05000 0.16000 0.04000 -0.04000 0.00000 0.00000

loop_
_atom_site_label
_atom_site_fract_x
_atom_site_fract_y
_atom_site_fract_z
_atom_site_occupancy
_atom_site_U_iso_or_equiv
_atom_site_type_symbol
_atom_site_attached_hydrogens
PbA 0.12120 0.18560 0.25000 0.43000 0.02040 Pb 0
BiA 0.12120 0.18560 0.25000 0.36000 0.02040 Bi 0
CaA 0.12120 0.18560 0.25000 0.19000 0.02040 Ca 0
Cu 0.00000 0.50000 0.00000 1.00000 0.01490 Cu 0
V 0.85800 0.17130 0.75000 1.00000 0.01590 V 0
O1 0.86600 0.27000 0.50600 1.00000 0.02800 O 0
O2 0.03900 0.07000 0.75000 1.00000 0.04400 O 0
O3 0.66700 0.05200 0.75000 1.00000 0.02100 O 0
O-H 0.65200 0.07300 0.25000 0.64000 0.08600 O 1
O-h 0.65200 0.07300 0.25000 0.29000 0.08600 O 0

loop_
_cod_changelog_entry_id
_cod_changelog_entry_author
_cod_changelog_entry_date
_cod_changelog_entry_text
1
;cod-tools version 3.8.0
Id: cif_guess_AMCSD_atom_types 9574 2023-05-10 09:00:05Z saulius
;
2023-05-10T18:55:28+03:00
;Derived atom types and hydrogen counts
from atom names that follow the AMCSD naming convention
(Wat == water, O-H == hydroxyl).
;

loop_
_cod_related_entry_id
_cod_related_entry_database
_cod_related_entry_code
1 AMCSD 0019267
